data_1543084
loop_
_publ_author_name
'Naier, Benjamin'
'Laus, Gerhard'
'Wurst, Klaus'
'Schottenberger, Herwig'

_publ_section_title
;
 5-Ferrocenylmethyl-2,2-dimethyl-5-(prop-2-ynyl)-1,3-dioxane-4,6-dione
;
_journal_coeditor_code WM4012
_journal_issue 4
_journal_name_full IUCrData
_journal_page_first x160569
_journal_paper_doi 10.1107/S2414314616005691
_journal_volume 1
_journal_year 2016
_chemical_formula_iupac '[Fe (C5 H5) (C15 H15 O4)]'
_chemical_formula_moiety 'C20 H20 Fe O4'
_chemical_formula_sum 'C20 H20 Fe O4'
_chemical_formula_weight 380.21
_chemical_name_systematic
;
5-Ferrocenylmethyl-2,2-dimethyl-5-(prop-2-ynyl)-1,3-dioxane-4,6-dione
;
_space_group_crystal_system monoclinic
_space_group_IT_number 4
_space_group_name_Hall 'P 2yb'
_space_group_name_H-M_alt 'P 1 21 1'
_symmetry_space_group_name_Hall 'P 2yb'
_symmetry_space_group_name_H-M 'P 1 21 1'
_atom_sites_solution_hydrogens geom
_audit_creation_method SHELXL-2014/7
_cell_angle_alpha 90
_cell_angle_beta 91.9560(10)
_cell_angle_gamma 90
_cell_formula_units_Z 2
_cell_length_a 9.8263(4)
_cell_length_b 7.4617(2)
_cell_length_c 11.9888(4)
_cell_measurement_reflns_used 9930
_cell_measurement_temperature 173(2)
_cell_measurement_theta_max 50.6
_cell_measurement_theta_min 5.2
_cell_volume 878.52(5)
_computing_cell_refinement
;
SAINT (Bruker, 2012)
;
_computing_data_collection
;
APEX2 (Bruker, 2012)
;
_computing_data_reduction
;
SAINT (Bruker, 2012)
;
_computing_molecular_graphics
;
ORTEP-3 for Windows (Farrugia, 2012) and Mercury (Macrae <i>et al.</i>,
2006)
;
_computing_publication_material
;
publCIF (Westrip, 2010)
;
_computing_structure_refinement
;
SHELXL2014 (Sheldrick, 2015<i>b</i>)
;
_computing_structure_solution
;
SHELXT (Sheldrick, 2015<i>a</i>)
;
_diffrn_ambient_temperature 173(2)
_diffrn_detector_area_resol_mean 10.4
_diffrn_measured_fraction_theta_full 0.999
_diffrn_measured_fraction_theta_max 0.997
_diffrn_measurement_device_type 'Bruker D8 Quest'
_diffrn_measurement_method 'phi- and omega-scans'
_diffrn_radiation_type MoK\a
_diffrn_radiation_wavelength 0.71073
_diffrn_reflns_av_R_equivalents 0.0313
_diffrn_reflns_limit_h_max 11
_diffrn_reflns_limit_h_min -11
_diffrn_reflns_limit_k_max 9
_diffrn_reflns_limit_k_min -9
_diffrn_reflns_limit_l_max 14
_diffrn_reflns_limit_l_min -14
_diffrn_reflns_number 17890
_diffrn_reflns_theta_full 25.242
_diffrn_reflns_theta_max 25.450
_diffrn_reflns_theta_min 2.636
_exptl_absorpt_coefficient_mu 0.879
_exptl_absorpt_correction_T_max 0.942
_exptl_absorpt_correction_T_min 0.896
_exptl_absorpt_correction_type multi-scan
_exptl_absorpt_process_details
;
(<i>SADABS</i>; Bruker, 2012)
;
_exptl_crystal_colour yellow
_exptl_crystal_density_diffrn 1.437
_exptl_crystal_description plate
_exptl_crystal_F_000 396
_exptl_crystal_size_max 0.180
_exptl_crystal_size_mid 0.110
_exptl_crystal_size_min 0.070
_refine_diff_density_max 0.282
_refine_diff_density_min -0.165
_refine_ls_abs_structure_details
;
Flack <i>x</i> determined using 1346 quotients
[(<i>I</i>^+^)-(<i>I</i>^-^)]/[(<i>I</i>^+^)+(<i>I</i>^-^)]
(Parsons <i>et al.</i>, 2013)
;
_refine_ls_abs_structure_Flack 0.009(6)
_refine_ls_extinction_coef 0.019(2)
_refine_ls_extinction_expression Fc^*^=kFc[1+0.001xFc^2^\l^3^/sin(2\q)]^-1/4^
_refine_ls_extinction_method
;
SHELXL2014 (Sheldrick, 2015<i>b</i>)
;
_refine_ls_goodness_of_fit_ref 1.046
_refine_ls_hydrogen_treatment constr
_refine_ls_matrix_type full
_refine_ls_number_parameters 227
_refine_ls_number_reflns 3215
_refine_ls_number_restraints 1
_refine_ls_restrained_S_all 1.046
_refine_ls_R_factor_all 0.0235
_refine_ls_R_factor_gt 0.0212
_refine_ls_shift/su_max 0.000
_refine_ls_shift/su_mean 0.000
_refine_ls_structure_factor_coef Fsqd
_refine_ls_weighting_details 'w=1/[\s^2^(Fo^2^)+(0.0281P)^2^+0.1144P] where P=(Fo^2^+2Fc^2^)/3'
_refine_ls_weighting_scheme calc
_refine_ls_wR_factor_gt 0.0511
_refine_ls_wR_factor_ref 0.0521
_reflns_number_gt 3078
_reflns_number_total 3215
_reflns_threshold_expression 'I > 2\s(I)'
_cod_data_source_file wm4012sup1.cif
_cod_data_source_block I
_cod_database_code 1543084
_shelx_space_group_comment
;
The symmetry employed for this shelxl refinement is uniquely defined
by the following loop, which should always be used as a source of
symmetry information in preference to the above space-group names.
They are only intended as comments.
;
_shelx_estimated_absorpt_t_min 0.858
_shelx_estimated_absorpt_t_max 0.941

loop_
_space_group_symop_operation_xyz
'x, y, z'
'-x, y+1/2, -z'

loop_
_atom_site_type_symbol
_atom_site_label
_atom_site_fract_x
_atom_site_fract_y
_atom_site_fract_z
_atom_site_U_iso_or_equiv
_atom_site_adp_type
_atom_site_calc_flag
_atom_site_occupancy
Fe Fe 0.00210(3) 0.24448(7) 0.24251(3) 0.01943(12) Uani d 1
O O1 0.4427(2) -0.0935(3) 0.12458(16) 0.0345(5) Uani d 1
O O2 0.3366(2) -0.3154(2) 0.23702(15) 0.0353(5) Uani d 1
O O3 0.51239(19) 0.1619(2) 0.19227(16) 0.0319(5) Uani d 1
O O4 0.30812(17) -0.2766(3) 0.41503(13) 0.0308(4) Uani d 1
C C1 0.0061(3) 0.5163(4) 0.2564(3) 0.0325(9) Uani d 1
H H1 0.0702 0.5942 0.2239 0.039 Uiso calc 1
C C2 -0.1185(3) 0.4599(4) 0.2063(2) 0.0296(6) Uani d 1
H H2 -0.1530 0.4933 0.1343 0.036 Uiso calc 1
C C3 -0.1829(3) 0.3452(4) 0.2818(3) 0.0320(7) Uani d 1
H H3 -0.2684 0.2878 0.2695 0.038 Uiso calc 1
C C4 -0.0984(3) 0.3308(4) 0.3784(2) 0.0347(7) Uani d 1
H H4 -0.1167 0.2618 0.4428 0.042 Uiso calc 1
C C5 0.0192(3) 0.4373(4) 0.3630(3) 0.0328(7) Uani d 1
H H5 0.0934 0.4525 0.4151 0.039 Uiso calc 1
C C6 0.1633(3) 0.1703(4) 0.1508(2) 0.0270(6) Uani d 1
H H6 0.2298 0.2475 0.1210 0.032 Uiso calc 1
C C7 0.0384(3) 0.1171(4) 0.0963(3) 0.0369(7) Uani d 1
H H7 0.0069 0.1530 0.0239 0.044 Uiso calc 1
C C8 -0.0302(3) 0.0016(4) 0.1691(3) 0.0366(7) Uani d 1
H H8 -0.1163 -0.0532 0.1543 0.044 Uiso calc 1
C C9 0.0515(3) -0.0183(4) 0.2677(3) 0.0286(7) Uani d 1
H H9 0.0303 -0.0903 0.3301 0.034 Uiso calc 1
C C10 0.1709(3) 0.0877(3) 0.2576(2) 0.0220(6) Uani d 1
C C11 0.2850(3) 0.1041(4) 0.3429(2) 0.0236(6) Uani d 1
H H11A 0.2495 0.0805 0.4178 0.028 Uiso calc 1
H H11B 0.3201 0.2285 0.3425 0.028 Uiso calc 1
C C12 0.4048(2) -0.0280(3) 0.32172(19) 0.0182(5) Uani d 1
C C13 0.4606(2) 0.0193(3) 0.2093(2) 0.0193(5) Uani d 1
C C14 0.4027(3) -0.2778(4) 0.13503(18) 0.0232(6) Uani d 1
C C15 0.3494(2) -0.2168(3) 0.32999(19) 0.0198(6) Uani d 1
C C16 0.5180(3) 0.0005(4) 0.4130(2) 0.0256(6) Uani d 1
H H16A 0.5477 0.1272 0.4119 0.031 Uiso calc 1
H H16B 0.4803 -0.0239 0.4870 0.031 Uiso calc 1
C C17 0.6361(3) -0.1157(4) 0.3974(2) 0.0252(6) Uani d 1
C C18 0.7276(3) -0.2127(4) 0.3801(2) 0.0310(7) Uani d 1
H H18 0.8014 -0.2909 0.3662 0.037 Uiso calc 1
C C19 0.2962(3) -0.3082(4) 0.0440(2) 0.0392(8) Uani d 1
H H19A 0.3354 -0.2845 -0.0287 0.059 Uiso calc 1
H H19B 0.2647 -0.4327 0.0465 0.059 Uiso calc 1
H H19C 0.2192 -0.2273 0.0546 0.059 Uiso calc 1
C C20 0.5268(3) -0.3920(4) 0.1287(3) 0.0369(7) Uani d 1
H H20A 0.5726 -0.3669 0.0591 0.055 Uiso calc 1
H H20B 0.5888 -0.3656 0.1924 0.055 Uiso calc 1
H H20C 0.5006 -0.5187 0.1306 0.055 Uiso calc 1

loop_
_atom_site_aniso_label
_atom_site_aniso_U_11
_atom_site_aniso_U_22
_atom_site_aniso_U_33
_atom_site_aniso_U_12
_atom_site_aniso_U_13
_atom_site_aniso_U_23
Fe 0.01545(17) 0.01707(17) 0.02571(19) 0.00290(14) -0.00022(12) -0.00182(17)
O1 0.0594(14) 0.0230(10) 0.0220(10) -0.0103(10) 0.0163(9) -0.0017(8)
O2 0.0580(13) 0.0232(10) 0.0256(10) -0.0160(9) 0.0154(9) -0.0040(8)
O3 0.0342(11) 0.0232(9) 0.0384(12) -0.0119(9) 0.0015(9) 0.0036(9)
O4 0.0305(9) 0.0416(12) 0.0206(8) -0.0025(10) 0.0048(7) 0.0098(9)
C1 0.0259(19) 0.0139(15) 0.059(2) 0.0020(11) 0.0155(17) -0.0054(13)
C2 0.0258(15) 0.0260(15) 0.0369(16) 0.0116(12) -0.0006(12) -0.0005(12)
C3 0.0150(12) 0.0284(16) 0.0530(19) 0.0018(11) 0.0062(12) -0.0071(14)
C4 0.0404(17) 0.0325(15) 0.0323(16) 0.0081(13) 0.0165(13) 0.0016(12)
C5 0.0257(14) 0.0328(15) 0.0397(17) 0.0091(12) -0.0044(12) -0.0156(13)
C6 0.0261(14) 0.0316(14) 0.0235(14) 0.0125(12) 0.0035(11) -0.0019(11)
C7 0.0359(17) 0.0468(18) 0.0272(16) 0.0220(14) -0.0113(12) -0.0136(13)
C8 0.0275(16) 0.0256(15) 0.056(2) 0.0052(13) -0.0143(15) -0.0158(15)
C9 0.0273(17) 0.0160(14) 0.0421(17) 0.0038(13) -0.0024(13) -0.0006(12)
C10 0.0186(13) 0.0209(13) 0.0263(14) 0.0068(11) -0.0015(10) -0.0060(11)
C11 0.0235(14) 0.0251(13) 0.0221(14) 0.0069(11) -0.0007(11) -0.0068(11)
C12 0.0181(12) 0.0205(13) 0.0159(12) 0.0025(10) -0.0008(9) -0.0013(10)
C13 0.0152(11) 0.0220(13) 0.0206(12) 0.0029(10) -0.0020(10) 0.0004(10)
C14 0.0327(13) 0.0196(15) 0.0177(11) -0.0022(12) 0.0056(9) -0.0029(11)
C15 0.0146(11) 0.0248(16) 0.0200(12) 0.0063(9) -0.0017(9) 0.0027(10)
C16 0.0209(13) 0.0332(15) 0.0224(13) 0.0050(11) -0.0059(10) -0.0070(11)
C17 0.0236(14) 0.0319(14) 0.0195(13) -0.0008(12) -0.0063(10) -0.0013(11)
C18 0.0260(13) 0.0392(19) 0.0276(13) 0.0054(12) -0.0018(11) -0.0012(12)
C19 0.0347(16) 0.047(2) 0.0361(16) -0.0046(13) -0.0032(13) 0.0043(13)
C20 0.0330(17) 0.0367(16) 0.0406(19) 0.0070(14) -0.0037(14) -0.0018(14)

loop_
_atom_type_symbol
_atom_type_description
_atom_type_scat_dispersion_real
_atom_type_scat_dispersion_imag
_atom_type_scat_source
C C 0.0033 0.0016 'International Tables Vol C Tables 4.2.6.8 and 6.1.1.4'
H H 0.0000 0.0000 'International Tables Vol C Tables 4.2.6.8 and 6.1.1.4'
O O 0.0106 0.0060 'International Tables Vol C Tables 4.2.6.8 and 6.1.1.4'
Fe Fe 0.3463 0.8444 'International Tables Vol C Tables 4.2.6.8 and 6.1.1.4'

loop_
_geom_angle_atom_site_label_1
_geom_angle_atom_site_label_2
_geom_angle_atom_site_label_3
_geom_angle
C10 Fe C6 40.87(10)
C10 Fe C8 68.95(11)
C6 Fe C8 68.73(12)
C10 Fe C2 160.22(11)
C6 Fe C2 123.91(11)
C8 Fe C2 122.02(12)
C10 Fe C1 123.56(11)
C6 Fe C1 107.58(11)
C8 Fe C1 157.70(13)
C2 Fe C1 40.51(12)
C10 Fe C7 69.00(11)
C6 Fe C7 41.04(12)
C8 Fe C7 40.64(14)
C2 Fe C7 107.64(12)
C1 Fe C7 122.17(13)
C10 Fe C3 157.47(11)
C6 Fe C3 160.44(11)
C8 Fe C3 107.53(12)
C2 Fe C3 40.55(11)
C1 Fe C3 68.17(11)
C7 Fe C3 123.72(12)
C10 Fe C4 121.80(11)
C6 Fe C4 157.64(12)
C8 Fe C4 123.67(13)
C2 Fe C4 68.05(12)
C1 Fe C4 68.16(12)
C7 Fe C4 159.97(13)
C3 Fe C4 40.37(12)
C10 Fe C9 40.92(12)
C6 Fe C9 68.46(12)
C8 Fe C9 40.60(13)
C2 Fe C9 157.63(12)
C1 Fe C9 160.38(12)
C7 Fe C9 68.33(13)
C3 Fe C9 122.02(12)
C4 Fe C9 107.76(13)
C10 Fe C5 107.18(11)
C6 Fe C5 121.79(12)
C8 Fe C5 160.31(13)
C2 Fe C5 68.12(12)
C1 Fe C5 40.43(13)
C7 Fe C5 157.73(13)
C3 Fe C5 68.23(12)
C4 Fe C5 40.74(12)
C9 Fe C5 124.02(13)
C13 O1 C14 124.78(19)
C15 O2 C14 124.80(19)
C5 C1 C2 108.2(3)
C5 C1 Fe 70.02(18)
C2 C1 Fe 69.74(17)
C5 C1 H1 125.9
C2 C1 H1 125.9
Fe C1 H1 125.9
C1 C2 C3 108.1(3)
C1 C2 Fe 69.76(17)
C3 C2 Fe 69.81(15)
C1 C2 H2 126.0
C3 C2 H2 126.0
Fe C2 H2 126.0
C4 C3 C2 108.0(2)
C4 C3 Fe 69.84(15)
C2 C3 Fe 69.64(15)
C4 C3 H3 126.0
C2 C3 H3 126.0
Fe C3 H3 126.1
C3 C4 C5 108.1(3)
C3 C4 Fe 69.79(15)
C5 C4 Fe 69.76(16)
C3 C4 H4 126.0
C5 C4 H4 126.0
Fe C4 H4 126.1
C1 C5 C4 107.6(3)
C1 C5 Fe 69.56(18)
C4 C5 Fe 69.50(17)
C1 C5 H5 126.2
C4 C5 H5 126.2
Fe C5 H5 126.3
C10 C6 C7 108.0(3)
C10 C6 Fe 69.46(14)
C7 C6 Fe 69.51(15)
C10 C6 H6 126.0
C7 C6 H6 126.0
Fe C6 H6 126.6
C8 C7 C6 107.9(3)
C8 C7 Fe 69.65(17)
C6 C7 Fe 69.45(15)
C8 C7 H7 126.0
C6 C7 H7 126.0
Fe C7 H7 126.4
C7 C8 C9 108.1(3)
C7 C8 Fe 69.70(16)
C9 C8 Fe 69.88(15)
C7 C8 H8 126.0
C9 C8 H8 126.0
Fe C8 H8 126.0
C8 C9 C10 108.5(3)
C8 C9 Fe 69.52(16)
C10 C9 Fe 69.25(15)
C8 C9 H9 125.8
C10 C9 H9 125.8
Fe C9 H9 127.1
C6 C10 C9 107.4(2)
C6 C10 C11 126.5(2)
C9 C10 C11 126.0(3)
C6 C10 Fe 69.67(14)
C9 C10 Fe 69.83(15)
C11 C10 Fe 127.14(17)
C10 C11 C12 112.8(2)
C10 C11 H11A 109.0
C12 C11 H11A 109.0
C10 C11 H11B 109.0
C12 C11 H11B 109.0
H11A C11 H11B 107.8
C13 C12 C15 114.63(19)
C13 C12 C16 108.9(2)
C15 C12 C16 109.4(2)
C13 C12 C11 107.2(2)
C15 C12 C11 107.58(19)
C16 C12 C11 108.99(19)
O3 C13 O1 118.6(2)
O3 C13 C12 121.8(2)
O1 C13 C12 119.4(2)
O2 C14 O1 113.30(19)
O2 C14 C20 109.1(2)
O1 C14 C20 108.4(2)
O2 C14 C19 105.4(2)
O1 C14 C19 105.5(2)
C20 C14 C19 115.3(2)
O4 C15 O2 118.7(2)
O4 C15 C12 122.4(2)
O2 C15 C12 118.7(2)
C17 C16 C12 112.5(2)
C17 C16 H16A 109.1
C12 C16 H16A 109.1
C17 C16 H16B 109.1
C12 C16 H16B 109.1
H16A C16 H16B 107.8
C18 C17 C16 176.5(3)
C17 C18 H18 180.0
C14 C19 H19A 109.5
C14 C19 H19B 109.5
H19A C19 H19B 109.5
C14 C19 H19C 109.5
H19A C19 H19C 109.5
H19B C19 H19C 109.5
C14 C20 H20A 109.5
C14 C20 H20B 109.5
H20A C20 H20B 109.5
C14 C20 H20C 109.5
H20A C20 H20C 109.5
H20B C20 H20C 109.5

loop_
_geom_bond_atom_site_label_1
_geom_bond_atom_site_label_2
_geom_bond_distance
Fe C10 2.032(2)
Fe C6 2.035(2)
Fe C8 2.035(3)
Fe C2 2.035(3)
Fe C1 2.035(3)
Fe C7 2.036(3)
Fe C3 2.037(3)
Fe C4 2.038(3)
Fe C9 2.040(3)
Fe C5 2.041(3)
O1 C13 1.326(3)
O1 C14 1.437(3)
O2 C15 1.338(3)
O2 C14 1.432(3)
O3 C13 1.200(3)
O4 C15 1.196(3)
C1 C5 1.409(4)
C1 C2 1.409(4)
C1 H1 0.9500
C2 C3 1.411(4)
C2 H2 0.9500
C3 C4 1.406(4)
C3 H3 0.9500
C4 C5 1.420(4)
C4 H4 0.9500
C5 H5 0.9500
C6 C10 1.420(4)
C6 C7 1.427(4)
C6 H6 0.9500
C7 C8 1.414(5)
C7 H7 0.9500
C8 C9 1.414(5)
C8 H8 0.9500
C9 C10 1.423(4)
C9 H9 0.9500
C10 C11 1.497(4)
C11 C12 1.563(3)
C11 H11A 0.9900
C11 H11B 0.9900
C12 C13 1.514(3)
C12 C15 1.515(3)
C12 C16 1.548(3)
C14 C20 1.492(4)
C14 C19 1.504(4)
C16 C17 1.466(4)
C16 H16A 0.9900
C16 H16B 0.9900
C17 C18 1.178(4)
C18 H18 0.9500
C19 H19A 0.9800
C19 H19B 0.9800
C19 H19C 0.9800
C20 H20A 0.9800
C20 H20B 0.9800
C20 H20C 0.9800

loop_
_geom_hbond_atom_site_label_D
_geom_hbond_atom_site_label_H
_geom_hbond_atom_site_label_A
_geom_hbond_site_symmetry_A
_geom_hbond_distance_DH
_geom_hbond_distance_HA
_geom_hbond_distance_DA
_geom_hbond_angle_DHA
_geom_hbond_publ_flag
C20 H20C O3 1_545 0.980 2.497 3.419(3) 157 y
C3 H3 O3 1_455 0.950 2.499 3.431(3) 167 y
C19 H19A O3 2_645 0.981 2.538 3.460(3) 157 y
C16 H16A O4 2_656 0.990 2.574 3.114(3) 114 y
C4 H4 O4 2_556 0.950 2.597 3.372(3) 139 y
C18 H18 Cg 1_645 0.950 2.637 3.533 157 y

loop_
_geom_torsion_atom_site_label_1
_geom_torsion_atom_site_label_2
_geom_torsion_atom_site_label_3
_geom_torsion_atom_site_label_4
_geom_torsion
C5 C1 C2 C3 -0.1(3)
Fe C1 C2 C3 59.52(18)
C5 C1 C2 Fe -59.7(2)
C1 C2 C3 C4 0.0(3)
Fe C2 C3 C4 59.53(18)
C1 C2 C3 Fe -59.49(19)
C2 C3 C4 C5 0.1(3)
Fe C3 C4 C5 59.47(19)
C2 C3 C4 Fe -59.40(18)
C2 C1 C5 C4 0.2(3)
Fe C1 C5 C4 -59.31(19)
C2 C1 C5 Fe 59.5(2)
C3 C4 C5 C1 -0.1(3)
Fe C4 C5 C1 59.3(2)
C3 C4 C5 Fe -59.49(19)
C10 C6 C7 C8 -0.3(3)
Fe C6 C7 C8 -59.23(19)
C10 C6 C7 Fe 58.95(18)
C6 C7 C8 C9 -0.5(3)
Fe C7 C8 C9 -59.57(19)
C6 C7 C8 Fe 59.10(19)
C7 C8 C9 C10 1.0(3)
Fe C8 C9 C10 -58.42(18)
C7 C8 C9 Fe 59.45(19)
C7 C6 C10 C9 0.9(3)
Fe C6 C10 C9 59.89(18)
C7 C6 C10 C11 179.2(2)
Fe C6 C10 C11 -121.8(2)
C7 C6 C10 Fe -58.98(18)
C8 C9 C10 C6 -1.2(3)
Fe C9 C10 C6 -59.79(18)
C8 C9 C10 C11 -179.5(2)
Fe C9 C10 C11 121.9(2)
C8 C9 C10 Fe 58.59(19)
C6 C10 C11 C12 -83.2(3)
C9 C10 C11 C12 94.8(3)
Fe C10 C11 C12 -174.29(17)
C10 C11 C12 C13 61.6(3)
C10 C11 C12 C15 -62.1(3)
C10 C11 C12 C16 179.3(2)
C14 O1 C13 O3 169.6(2)
C14 O1 C13 C12 -15.6(4)
C15 C12 C13 O3 -177.1(2)
C16 C12 C13 O3 -54.2(3)
C11 C12 C13 O3 63.6(3)
C15 C12 C13 O1 8.3(3)
C16 C12 C13 O1 131.2(2)
C11 C12 C13 O1 -111.1(2)
C15 O2 C14 O1 -22.3(3)
C15 O2 C14 C20 98.5(3)
C15 O2 C14 C19 -137.1(3)
C13 O1 C14 O2 21.3(4)
C13 O1 C14 C20 -99.9(3)
C13 O1 C14 C19 136.1(2)
C14 O2 C15 O4 -167.7(2)
C14 O2 C15 C12 17.4(3)
C13 C12 C15 O4 176.3(2)
C16 C12 C15 O4 53.6(3)
C11 C12 C15 O4 -64.6(3)
C13 C12 C15 O2 -9.0(3)
C16 C12 C15 O2 -131.7(2)
C11 C12 C15 O2 110.1(2)
C13 C12 C16 C17 -61.9(3)
C15 C12 C16 C17 64.1(3)
C11 C12 C16 C17 -178.5(2)

_cod_database_fobs_code 1543084
